data_1503707
loop_
_publ_author_name
'Liermann, Johannes C.'
'Kolshorn, Heinz'
'Opatz, Till'
'Thines, Eckhard'
'Anke, Heidrun'

_publ_section_title
;
 Xanthepinone, an antimicrobial polyketide from a soil fungus closely
 related to Phoma medicaginis.
;
_journal_issue 10
_journal_name_full 'Journal of natural products'
_journal_page_first 1905
_journal_page_last 1907
_journal_paper_doi 10.1021/np9005234
_journal_volume 72
_journal_year 2009
_chemical_formula_sum 'C16 H12 O8'
_chemical_formula_weight 332.26
_chemical_name_systematic
; 
 ? 
;
_space_group_IT_number 4
_symmetry_space_group_name_Hall 'P 2yb'
_symmetry_space_group_name_H-M 'P 1 21 1'
_atom_sites_solution_hydrogens geom
_atom_sites_solution_primary direct
_atom_sites_solution_secondary difmap
_audit_creation_method SHELXL-97
_cell_angle_alpha 90.00
_cell_angle_beta 104.961(2)
_cell_angle_gamma 90.00
_cell_formula_units_Z 2
_cell_length_a 7.9214(10)
_cell_length_b 10.7896(14)
_cell_length_c 8.7901(11)
_cell_measurement_temperature 153(2)
_cell_volume 725.81(16)
_computing_structure_refinement 'SHELXL-97 (Sheldrick, 1997)'
_computing_structure_solution 'SHELXS-97 (Sheldrick, 1990)'
_diffrn_ambient_temperature 153(2)
_diffrn_measured_fraction_theta_full 0.990
_diffrn_measured_fraction_theta_max 0.990
_diffrn_radiation_monochromator graphite
_diffrn_radiation_source 'fine-focus sealed tube'
_diffrn_radiation_type MoK\a
_diffrn_radiation_wavelength 0.71073
_diffrn_reflns_av_R_equivalents 0.0412
_diffrn_reflns_av_sigmaI/netI 0.0417
_diffrn_reflns_limit_h_max 10
_diffrn_reflns_limit_h_min -10
_diffrn_reflns_limit_k_max 13
_diffrn_reflns_limit_k_min -13
_diffrn_reflns_limit_l_max 11
_diffrn_reflns_limit_l_min -11
_diffrn_reflns_number 8703
_diffrn_reflns_theta_full 27.49
_diffrn_reflns_theta_max 27.49
_diffrn_reflns_theta_min 2.40
_exptl_absorpt_coefficient_mu 0.124
_exptl_absorpt_correction_T_max 0.9938
_exptl_absorpt_correction_T_min 0.9542
_exptl_crystal_density_diffrn 1.520
_exptl_crystal_density_method 'not measured'
_exptl_crystal_F_000 344
_exptl_crystal_size_max 0.38
_exptl_crystal_size_mid 0.14
_exptl_crystal_size_min 0.05
_refine_diff_density_max 0.199
_refine_diff_density_min -0.162
_refine_diff_density_rms 0.036
_refine_ls_abs_structure_details 'Flack H D (1983), Acta Cryst. A39, 876-881'
_refine_ls_abs_structure_Flack 0(10)
_refine_ls_extinction_method none
_refine_ls_goodness_of_fit_ref 0.886
_refine_ls_hydrogen_treatment mixed
_refine_ls_matrix_type full
_refine_ls_number_parameters 265
_refine_ls_number_reflns 1738
_refine_ls_number_restraints 1
_refine_ls_restrained_S_all 0.886
_refine_ls_R_factor_all 0.0449
_refine_ls_R_factor_gt 0.0323
_refine_ls_shift/su_max 0.000
_refine_ls_shift/su_mean 0.000
_refine_ls_structure_factor_coef Fsqd
_refine_ls_weighting_details 'calc w=1/[\s^2^(Fo^2^)+(0.0300P)^2^+0.0000P] where P=(Fo^2^+2Fc^2^)/3'
_refine_ls_weighting_scheme calc
_refine_ls_wR_factor_gt 0.0576
_refine_ls_wR_factor_ref 0.0604
_reflns_number_gt 1384
_reflns_number_total 1738
_reflns_threshold_expression >2sigma(I)
_cod_data_source_file np9005234_si_002.cif
_cod_data_source_block sp132
_cod_database_code 1503707

loop_
_symmetry_equiv_pos_as_xyz
'x, y, z'
'-x, y+1/2, -z'

loop_
_atom_site_label
_atom_site_type_symbol
_atom_site_fract_x
_atom_site_fract_y
_atom_site_fract_z
_atom_site_U_iso_or_equiv
_atom_site_adp_type
_atom_site_occupancy
_atom_site_symmetry_multiplicity
_atom_site_calc_flag
O5 O 0.4566(2) -0.02082(17) 0.1710(2) 0.0309(4) Uani 1 1 d
O8 O 0.2736(2) 0.35062(16) -0.03078(19) 0.0304(4) Uani 1 1 d
O2 O 0.3298(2) 0.17877(16) 0.3887(2) 0.0329(4) Uani 1 1 d
O3 O 0.0347(2) 0.03537(15) 0.23807(19) 0.0292(4) Uani 1 1 d
O4 O 0.2538(2) -0.09261(16) 0.3616(2) 0.0329(4) Uani 1 1 d
O1 O 0.3459(2) 0.3908(2) 0.5263(2) 0.0357(5) Uani 1 1 d
O6 O 0.0978(2) -0.14337(16) 0.00548(19) 0.0343(4) Uani 1 1 d
O7 O 0.2667(2) 0.18872(16) -0.16825(19) 0.0348(5) Uani 1 1 d
C4 C 0.2782(3) 0.1617(2) 0.1129(3) 0.0241(6) Uani 1 1 d
C5 C 0.2811(3) 0.0225(2) 0.1324(3) 0.0242(6) Uani 1 1 d
C2 C 0.3071(3) 0.3664(2) 0.2476(3) 0.0260(6) Uani 1 1 d
C9 C 0.2295(3) -0.0385(2) -0.1658(3) 0.0272(5) Uani 1 1 d
C3 C 0.3060(3) 0.2321(3) 0.2585(3) 0.0264(6) Uani 1 1 d
C8 C 0.1878(3) -0.0561(2) -0.0125(3) 0.0262(6) Uani 1 1 d
C6 C 0.1916(3) -0.0180(2) 0.2616(3) 0.0265(5) Uani 1 1 d
C12 C 0.2714(3) 0.2259(2) -0.0207(3) 0.0275(6) Uani 1 1 d
C13 C 0.2871(3) 0.4228(2) 0.1017(3) 0.0292(6) Uani 1 1 d
C1 C 0.3255(3) 0.4427(2) 0.3818(3) 0.0299(6) Uani 1 1 d
C14 C 0.2820(4) 0.5502(3) 0.0835(4) 0.0365(7) Uani 1 1 d
C11 C 0.2656(4) 0.0684(3) -0.2236(3) 0.0314(6) Uani 1 1 d
C16 C 0.3194(4) 0.5703(3) 0.3641(4) 0.0367(7) Uani 1 1 d
C10 C 0.2208(5) -0.1551(3) -0.2630(4) 0.0395(7) Uani 1 1 d
C7 C -0.0662(4) -0.0029(3) 0.3461(4) 0.0372(7) Uani 1 1 d
C15 C 0.2969(4) 0.6214(3) 0.2162(4) 0.0407(7) Uani 1 1 d
H501 H 0.288(3) 0.709(3) 0.202(3) 0.033(7) Uiso 1 1 d
H502 H -0.186(4) 0.024(3) 0.295(3) 0.051(9) Uiso 1 1 d
H503 H 0.284(3) 0.077(2) -0.330(3) 0.025(7) Uiso 1 1 d
H504 H 0.250(3) -0.136(3) -0.362(3) 0.045(8) Uiso 1 1 d
H505 H 0.304(4) -0.217(3) -0.202(4) 0.059(10) Uiso 1 1 d
H506 H 0.332(3) 0.618(2) 0.453(3) 0.031(7) Uiso 1 1 d
H507 H 0.100(5) -0.198(3) -0.285(4) 0.078(11) Uiso 1 1 d
H508 H 0.269(3) 0.578(3) -0.015(3) 0.034(8) Uiso 1 1 d
H509 H 0.357(4) 0.313(3) 0.508(3) 0.060(11) Uiso 1 1 d
H510 H -0.011(3) 0.025(3) 0.452(3) 0.039(8) Uiso 1 1 d
H511 H -0.076(4) -0.092(3) 0.348(3) 0.057(10) Uiso 1 1 d
H512 H 0.476(3) -0.053(3) 0.259(3) 0.036(8) Uiso 1 1 d

loop_
_atom_site_aniso_label
_atom_site_aniso_U_11
_atom_site_aniso_U_22
_atom_site_aniso_U_33
_atom_site_aniso_U_23
_atom_site_aniso_U_13
_atom_site_aniso_U_12
O5 0.0294(9) 0.0381(11) 0.0260(10) 0.0076(9) 0.0085(8) 0.0079(8)
O8 0.0425(10) 0.0223(9) 0.0258(10) 0.0017(8) 0.0080(8) -0.0030(8)
O2 0.0441(11) 0.0328(11) 0.0208(10) 0.0001(8) 0.0067(8) -0.0017(8)
O3 0.0300(9) 0.0322(10) 0.0283(10) 0.0021(8) 0.0129(8) 0.0016(8)
O4 0.0430(11) 0.0299(10) 0.0273(10) 0.0063(8) 0.0116(8) 0.0044(9)
O1 0.0412(11) 0.0387(12) 0.0280(11) -0.0089(9) 0.0105(9) -0.0025(9)
O6 0.0426(10) 0.0286(10) 0.0340(10) -0.0005(9) 0.0140(8) -0.0061(9)
O7 0.0563(12) 0.0279(11) 0.0224(10) 0.0004(8) 0.0140(9) -0.0041(9)
C4 0.0228(13) 0.0263(15) 0.0240(14) 0.0009(11) 0.0073(11) 0.0001(10)
C5 0.0290(13) 0.0243(13) 0.0205(13) 0.0014(10) 0.0086(11) 0.0024(11)
C2 0.0220(12) 0.0267(15) 0.0286(14) -0.0022(11) 0.0052(11) -0.0010(11)
C9 0.0323(13) 0.0280(15) 0.0213(13) -0.0010(11) 0.0072(10) -0.0005(11)
C3 0.0232(13) 0.0333(15) 0.0236(14) -0.0024(12) 0.0078(11) -0.0004(11)
C8 0.0273(12) 0.0245(14) 0.0268(14) 0.0030(11) 0.0071(10) 0.0057(11)
C6 0.0318(13) 0.0267(14) 0.0210(13) -0.0054(12) 0.0064(10) -0.0010(11)
C12 0.0293(14) 0.0253(15) 0.0285(15) 0.0016(12) 0.0085(11) -0.0013(11)
C13 0.0290(14) 0.0293(15) 0.0286(14) -0.0039(12) 0.0061(12) -0.0024(11)
C1 0.0256(13) 0.0355(16) 0.0286(15) -0.0044(12) 0.0071(11) -0.0011(11)
C14 0.0423(17) 0.0282(17) 0.0353(17) 0.0044(14) 0.0036(14) -0.0036(13)
C11 0.0350(15) 0.0367(17) 0.0229(14) -0.0019(13) 0.0082(12) -0.0020(12)
C16 0.0363(17) 0.0352(17) 0.0382(17) -0.0156(14) 0.0089(13) -0.0020(13)
C10 0.059(2) 0.0360(17) 0.0266(16) -0.0058(14) 0.0165(15) -0.0051(16)
C7 0.0370(16) 0.049(2) 0.0301(16) 0.0030(15) 0.0174(13) 0.0009(15)
C15 0.0456(19) 0.0253(17) 0.049(2) -0.0048(14) 0.0076(15) 0.0003(13)

loop_
_atom_type_symbol
_atom_type_description
_atom_type_scat_dispersion_real
_atom_type_scat_dispersion_imag
_atom_type_scat_source
C C 0.0033 0.0000 'International Tables Vol C Tables 4.2.6.8 and 6.1.1.4'
H H 0.0000 0.0000 'International Tables Vol C Tables 4.2.6.8 and 6.1.1.4'
O O 0.0106 0.0000 'International Tables Vol C Tables 4.2.6.8 and 6.1.1.4'

loop_
_geom_angle_atom_site_label_1
_geom_angle_atom_site_label_2
_geom_angle_atom_site_label_3
_geom_angle
C5 O5 H512 107.3(17)
C12 O8 C13 120.4(2)
C6 O3 C7 115.1(2)
C1 O1 H509 102(2)
C12 O7 C11 127.8(2)
C12 C4 C3 117.3(2)
C12 C4 C5 127.1(2)
C3 C4 C5 115.2(2)
O5 C5 C4 109.81(19)
O5 C5 C6 109.68(19)
C4 C5 C6 111.53(19)
O5 C5 C8 104.21(18)
C4 C5 C8 117.5(2)
C6 C5 C8 103.68(19)
C13 C2 C1 118.5(2)
C13 C2 C3 119.7(2)
C1 C2 C3 121.8(2)
C11 C9 C8 125.8(2)
C11 C9 C10 119.4(2)
C8 C9 C10 114.7(2)
O2 C3 C2 121.1(2)
O2 C3 C4 121.1(2)
C2 C3 C4 117.7(2)
O6 C8 C9 119.6(2)
O6 C8 C5 119.3(2)
C9 C8 C5 120.4(2)
O4 C6 O3 126.2(2)
O4 C6 C5 123.2(2)
O3 C6 C5 110.4(2)
O8 C12 O7 103.4(2)
O8 C12 C4 124.7(2)
O7 C12 C4 131.8(2)
O8 C13 C14 118.0(2)
O8 C13 C2 119.7(2)
C14 C13 C2 122.3(3)
O1 C1 C16 120.4(2)
O1 C1 C2 120.1(2)
C16 C1 C2 119.4(3)
C15 C14 C13 117.6(3)
C15 C14 H508 126.5(18)
C13 C14 H508 115.9(18)
C9 C11 O7 131.7(2)
C9 C11 H503 123.3(15)
O7 C11 H503 104.6(15)
C15 C16 C1 119.6(3)
C15 C16 H506 122.3(17)
C1 C16 H506 118.0(16)
C9 C10 H504 109.7(17)
C9 C10 H505 108.9(18)
H504 C10 H505 110(2)
C9 C10 H507 112.3(19)
H504 C10 H507 110(2)
H505 C10 H507 105(3)
O3 C7 H502 104.3(16)
O3 C7 H510 110.7(16)
H502 C7 H510 119(2)
O3 C7 H511 110.6(17)
H502 C7 H511 104(3)
H510 C7 H511 108(2)
C14 C15 C16 122.5(3)
C14 C15 H501 116.9(16)
C16 C15 H501 120.6(15)

loop_
_geom_bond_atom_site_label_1
_geom_bond_atom_site_label_2
_geom_bond_distance
O5 C5 1.423(3)
O5 H512 0.83(3)
O8 C12 1.349(3)
O8 C13 1.382(3)
O2 C3 1.251(3)
O3 C6 1.337(3)
O3 C7 1.450(3)
O4 C6 1.200(3)
O1 C1 1.359(3)
O1 H509 0.87(3)
O6 C8 1.215(3)
O7 C12 1.349(3)
O7 C11 1.386(3)
C4 C12 1.353(3)
C4 C3 1.455(3)
C4 C5 1.510(3)
C5 C6 1.549(3)
C5 C8 1.550(3)
C2 C13 1.391(3)
C2 C1 1.415(3)
C2 C3 1.453(4)
C9 C11 1.321(4)
C9 C8 1.480(3)
C9 C10 1.513(4)
C13 C14 1.383(4)
C1 C16 1.385(4)
C14 C15 1.376(4)
C14 H508 0.90(3)
C11 H503 0.99(3)
C16 C15 1.380(4)
C16 H506 0.92(3)
C10 H504 0.98(3)
C10 H505 0.99(3)
C10 H507 1.03(4)
C7 H502 0.99(3)
C7 H510 0.97(2)
C7 H511 0.96(3)
C15 H501 0.96(3)

loop_
_geom_torsion_atom_site_label_1
_geom_torsion_atom_site_label_2
_geom_torsion_atom_site_label_3
_geom_torsion_atom_site_label_4
_geom_torsion
C12 C4 C5 O5 89.1(3)
C3 C4 C5 O5 -83.3(2)
C12 C4 C5 C6 -149.1(2)
C3 C4 C5 C6 38.5(3)
C12 C4 C5 C8 -29.7(3)
C3 C4 C5 C8 157.9(2)
C13 C2 C3 O2 177.5(2)
C1 C2 C3 O2 -3.4(4)
C13 C2 C3 C4 -1.9(3)
C1 C2 C3 C4 177.2(2)
C12 C4 C3 O2 -173.4(2)
C5 C4 C3 O2 -0.2(3)
C12 C4 C3 C2 5.9(3)
C5 C4 C3 C2 179.2(2)
C11 C9 C8 O6 153.2(3)
C10 C9 C8 O6 -24.1(3)
C11 C9 C8 C5 -36.6(4)
C10 C9 C8 C5 146.1(2)
O5 C5 C8 O6 101.2(2)
C4 C5 C8 O6 -137.1(2)
C6 C5 C8 O6 -13.6(3)
O5 C5 C8 C9 -69.0(3)
C4 C5 C8 C9 52.7(3)
C6 C5 C8 C9 176.2(2)
C7 O3 C6 O4 0.0(4)
C7 O3 C6 C5 175.9(2)
O5 C5 C6 O4 -12.1(3)
C4 C5 C6 O4 -134.0(2)
C8 C5 C6 O4 98.7(3)
O5 C5 C6 O3 171.94(19)
C4 C5 C6 O3 50.1(3)
C8 C5 C6 O3 -77.2(2)
C13 O8 C12 O7 -176.8(2)
C13 O8 C12 C4 1.4(4)
C11 O7 C12 O8 178.9(2)
C11 O7 C12 C4 0.8(4)
C3 C4 C12 O8 -5.9(4)
C5 C4 C12 O8 -178.2(2)
C3 C4 C12 O7 171.8(2)
C5 C4 C12 O7 -0.5(4)
C12 O8 C13 C14 -177.6(2)
C12 O8 C13 C2 3.1(3)
C1 C2 C13 O8 178.3(2)
C3 C2 C13 O8 -2.6(3)
C1 C2 C13 C14 -1.0(4)
C3 C2 C13 C14 178.1(2)
C13 C2 C1 O1 -179.8(2)
C3 C2 C1 O1 1.1(3)
C13 C2 C1 C16 1.4(3)
C3 C2 C1 C16 -177.7(2)
O8 C13 C14 C15 -179.5(2)
C2 C13 C14 C15 -0.2(4)
C8 C9 C11 O7 -3.8(5)
C10 C9 C11 O7 173.5(3)
C12 O7 C11 C9 17.7(5)
O1 C1 C16 C15 -179.4(2)
C2 C1 C16 C15 -0.5(4)
C13 C14 C15 C16 1.1(5)
C1 C16 C15 C14 -0.8(5)
